data_7105907
loop_
_publ_author_name
'Noelia Fuentes'
'Luis Alvarez de Cienfuegos'
'Andres Parra'
'Duane Choquesillo-Lazarte'
'Juan Manuel Garcia-Ruiz'
'M. Luisa Marcos'
'Elena Bunuel'
'Maria Ribagorda'
'M Carmen Carreno'
'Diego J. Cardenas'
'Juan M. Cuerva'

_publ_section_title
;
 on/off Electrochemical switches based on quinone-bisketals
;
_journal_name_full Chem.Commun.
_journal_page_first 1586
_journal_paper_doi 10.1039/c0cc04388e
_journal_volume 47
_journal_year 2011
_chemical_formula_moiety 'C22 H20 O4'
_chemical_formula_sum 'C22 H20 O4'
_chemical_formula_weight 348.38
_chemical_name_systematic
;
?
;
_space_group_IT_number 14
_symmetry_cell_setting monoclinic
_symmetry_space_group_name_Hall '-P 2yn'
_symmetry_space_group_name_H-M 'P 1 21/n 1'
_atom_sites_solution_hydrogens geom
_atom_sites_solution_primary direct
_atom_sites_solution_secondary difmap
_audit_creation_method SHELXL-97
_cell_angle_alpha 90.00
_cell_angle_beta 102.11(3)
_cell_angle_gamma 90.00
_cell_formula_units_Z 4
_cell_length_a 10.222(2)
_cell_length_b 7.6590(15)
_cell_length_c 22.493(5)
_cell_measurement_temperature 100(2)
_cell_volume 1721.8(6)
_computing_cell_refinement 'HKL2000 (Otwinowski & Minor, 1997)'
_computing_data_collection 'MxCube (ESRF, 2006)'
_computing_data_reduction 'HKL2000 (Otwinowski & Minor, 1997)'
_computing_structure_refinement 'SHELXL-97 (Sheldrick, 2008)'
_computing_structure_solution 'SHELXS-97 (Sheldrick, 2008)'
_diffrn_ambient_temperature 100(2)
_diffrn_detector 'CCD plate'
_diffrn_detector_area_resol_mean 9.6
_diffrn_measured_fraction_theta_full 0.960
_diffrn_measured_fraction_theta_max 0.960
_diffrn_measurement_device_type 'Single-axis HUBER diffractometer'
_diffrn_measurement_method 'CCD rotation images, thick slices'
_diffrn_radiation_detector 'ADSC Q210r CCD (binned mode)'
_diffrn_radiation_monochromator 'Si 111'
_diffrn_radiation_probe x-ray
_diffrn_radiation_wavelength 0.75130
_diffrn_reflns_av_R_equivalents 0.0000
_diffrn_reflns_av_sigmaI/netI 0.0672
_diffrn_reflns_limit_h_max 12
_diffrn_reflns_limit_h_min -12
_diffrn_reflns_limit_k_max 9
_diffrn_reflns_limit_k_min -9
_diffrn_reflns_limit_l_max 26
_diffrn_reflns_limit_l_min -10
_diffrn_reflns_number 2986
_diffrn_reflns_theta_full 26.79
_diffrn_reflns_theta_max 26.79
_diffrn_reflns_theta_min 2.17
_diffrn_source synchrotron
_diffrn_source_type 'ESRF-CRG BM16'
_exptl_absorpt_coefficient_mu 0.092
_exptl_crystal_density_diffrn 1.344
_exptl_crystal_density_method 'not measured'
_exptl_crystal_F_000 736
_refine_diff_density_max 0.453
_refine_diff_density_min -0.322
_refine_diff_density_rms 0.080
_refine_ls_extinction_method none
_refine_ls_goodness_of_fit_ref 1.152
_refine_ls_hydrogen_treatment constr
_refine_ls_matrix_type full
_refine_ls_number_parameters 236
_refine_ls_number_reflns 2986
_refine_ls_number_restraints 0
_refine_ls_restrained_S_all 1.152
_refine_ls_R_factor_all 0.0752
_refine_ls_R_factor_gt 0.0748
_refine_ls_shift/su_max 0.001
_refine_ls_shift/su_mean 0.000
_refine_ls_structure_factor_coef Fsqd
_refine_ls_weighting_details 'calc w=1/[\s^2^(Fo^2^)+(0.1279P)^2^+2.9689P] where P=(Fo^2^+2Fc^2^)/3'
_refine_ls_weighting_scheme calc
_refine_ls_wR_factor_gt 0.2534
_refine_ls_wR_factor_ref 0.2537
_reflns_number_gt 2926
_reflns_number_total 2986
_reflns_threshold_expression >2sigma(I)
_cod_data_source_file C0CC04388E.TXT
_cod_data_source_block compound3a
_cod_depositor_comments
;
The following automatic conversions were performed:

'_symmetry_cell_setting' value 'Monoclinic' changed to 'monoclinic'
according to the built-in table from CIF Core dictionary named
'cif_core.dic' version 2.4.1 from 2010-06-29.

Automatic conversion script
Id: cif_fix_values 1646 2011-03-28 12:23:43Z adriana 
;
_cod_original_sg_symbol_H-M P21/n
_cod_database_code 7105907

loop_
_symmetry_equiv_pos_as_xyz
'x, y, z'
'-x+1/2, y+1/2, -z+1/2'
'-x, -y, -z'
'x-1/2, -y-1/2, z-1/2'

loop_
_atom_site_label
_atom_site_type_symbol
_atom_site_fract_x
_atom_site_fract_y
_atom_site_fract_z
_atom_site_U_iso_or_equiv
_atom_site_adp_type
_atom_site_occupancy
_atom_site_symmetry_multiplicity
_atom_site_calc_flag
_atom_site_refinement_flags
_atom_site_disorder_assembly
_atom_site_disorder_group
O10 O 0.1128(2) 1.1944(3) 0.09204(9) 0.0142(5) Uani 1 1 d . . .
O30 O 0.75019(19) 0.5280(3) 1.04875(9) 0.0123(5) Uani 1 1 d . . .
O33 O 0.6466(2) 0.3040(3) 1.08565(9) 0.0123(5) Uani 1 1 d . . .
O13 O 0.2528(2) 1.0248(3) 0.05088(9) 0.0143(5) Uani 1 1 d . . .
C28 C 0.5797(3) 0.3735(4) 0.97961(12) 0.0104(6) Uani 1 1 d . . .
H28 H 0.6335 0.2854 0.9671 0.012 Uiso 1 1 calc R . .
C5 C -0.0371(3) 0.8017(4) 0.14984(14) 0.0152(7) Uani 1 1 d . . .
H5 H -0.1254 0.8354 0.1307 0.018 Uiso 1 1 calc R . .
C21 C 0.4296(3) 0.4370(4) 0.82533(13) 0.0150(7) Uani 1 1 d . . .
H21 H 0.4448 0.5594 0.8274 0.018 Uiso 1 1 calc R . .
C25 C 0.4120(3) 0.1620(4) 0.87454(13) 0.0137(7) Uani 1 1 d . . .
H25 H 0.4158 0.0953 0.9105 0.016 Uiso 1 1 calc R . .
C1 C 0.1971(3) 0.7843(4) 0.15006(15) 0.0198(7) Uani 1 1 d . . .
H1 H 0.2705 0.8063 0.1313 0.024 Uiso 1 1 calc R . .
C22 C 0.4019(3) 0.3542(4) 0.76911(13) 0.0173(7) Uani 1 1 d . . .
H22 H 0.3995 0.4201 0.7331 0.021 Uiso 1 1 calc R . .
C7 C 0.0365(3) 0.9117(4) 0.05863(13) 0.0115(6) Uani 1 1 d . . .
C4 C -0.0148(3) 0.7217(4) 0.20647(14) 0.0190(7) Uani 1 1 d . . .
H4 H -0.0875 0.7019 0.2259 0.023 Uiso 1 1 calc R . .
C11 C 0.2312(3) 1.2971(4) 0.09601(14) 0.0177(7) Uani 1 1 d . . .
H11A H 0.2646 1.3394 0.1380 0.021 Uiso 1 1 calc R . .
H11B H 0.2141 1.3987 0.0683 0.021 Uiso 1 1 calc R . .
C2 C 0.2189(3) 0.7038(5) 0.20662(15) 0.0252(8) Uani 1 1 d . . .
H2 H 0.3071 0.6711 0.2262 0.030 Uiso 1 1 calc R . .
C26 C 0.4355(3) 0.3421(4) 0.87865(12) 0.0107(6) Uani 1 1 d . . .
C29 C 0.6236(3) 0.4436(4) 1.04303(12) 0.0096(6) Uani 1 1 d . . .
C31 C 0.8526(3) 0.4015(4) 1.06917(16) 0.0221(8) Uani 1 1 d . . .
H31A H 0.9183 0.4459 1.1047 0.027 Uiso 1 1 calc R . .
H31B H 0.9001 0.3724 1.0364 0.027 Uiso 1 1 calc R . .
C27 C 0.4717(3) 0.4247(4) 0.93971(12) 0.0099(6) Uani 1 1 d . . .
C24 C 0.3830(3) 0.0803(4) 0.81817(14) 0.0172(7) Uani 1 1 d . . .
H24 H 0.3667 -0.0419 0.8159 0.021 Uiso 1 1 calc R . .
C32 C 0.7796(3) 0.2424(4) 1.08649(13) 0.0158(7) Uani 1 1 d . . .
H32A H 0.7784 0.1468 1.0567 0.019 Uiso 1 1 calc R . .
H32B H 0.8228 0.1997 1.1274 0.019 Uiso 1 1 calc R . .
C6 C 0.0680(3) 0.8333(4) 0.12058(13) 0.0122(6) Uani 1 1 d . . .
C12 C 0.3302(3) 1.1727(5) 0.07706(16) 0.0235(8) Uani 1 1 d . . .
H12A H 0.3747 1.2284 0.0469 0.028 Uiso 1 1 calc R . .
H12B H 0.3993 1.1368 0.1127 0.028 Uiso 1 1 calc R . .
C9 C 0.1148(3) 1.0688(4) 0.04569(12) 0.0110(6) Uani 1 1 d . . .
C23 C 0.3776(3) 0.1753(4) 0.76525(14) 0.0184(7) Uani 1 1 d . . .
H23 H 0.3575 0.1189 0.7268 0.022 Uiso 1 1 calc R . .
C8 C -0.0651(3) 0.8529(4) 0.01634(13) 0.0128(6) Uani 1 1 d . . .
H8 H -0.1104 0.7522 0.0262 0.015 Uiso 1 1 calc R . .
C3 C 0.1131(4) 0.6707(4) 0.23468(14) 0.0221(8) Uani 1 1 d . . .
H3 H 0.1281 0.6134 0.2730 0.026 Uiso 1 1 calc R . .

loop_
_atom_site_aniso_label
_atom_site_aniso_U_11
_atom_site_aniso_U_22
_atom_site_aniso_U_33
_atom_site_aniso_U_23
_atom_site_aniso_U_13
_atom_site_aniso_U_12
O10 0.0176(11) 0.0107(11) 0.0139(10) -0.0026(8) 0.0022(8) -0.0006(8)
O30 0.0094(10) 0.0090(11) 0.0168(10) 0.0031(8) -0.0009(8) 0.0000(8)
O33 0.0162(11) 0.0077(10) 0.0127(10) 0.0024(8) 0.0023(8) 0.0019(8)
O13 0.0108(11) 0.0112(11) 0.0206(11) -0.0009(8) 0.0028(8) -0.0019(8)
C28 0.0113(13) 0.0093(13) 0.0108(14) -0.0014(10) 0.0029(10) 0.0004(10)
C5 0.0184(15) 0.0105(14) 0.0163(15) -0.0004(11) 0.0025(11) 0.0001(11)
C21 0.0187(15) 0.0127(15) 0.0123(14) -0.0008(11) -0.0001(11) 0.0011(11)
C25 0.0144(14) 0.0124(15) 0.0130(14) -0.0007(11) 0.0003(10) 0.0009(11)
C1 0.0184(16) 0.0222(17) 0.0182(15) 0.0035(13) 0.0023(12) -0.0004(12)
C22 0.0217(16) 0.0177(16) 0.0109(14) 0.0000(12) -0.0005(11) 0.0028(12)
C7 0.0123(14) 0.0102(14) 0.0125(13) 0.0002(11) 0.0038(10) 0.0017(11)
C4 0.0259(17) 0.0163(15) 0.0167(15) 0.0003(12) 0.0089(12) -0.0037(12)
C11 0.0199(16) 0.0130(15) 0.0171(15) -0.0005(12) -0.0029(12) -0.0043(12)
C2 0.0225(17) 0.0296(19) 0.0201(16) 0.0069(14) -0.0033(13) 0.0025(14)
C26 0.0080(13) 0.0122(14) 0.0107(14) -0.0037(11) -0.0004(10) 0.0006(10)
C29 0.0108(14) 0.0082(13) 0.0087(13) 0.0010(10) -0.0002(10) 0.0001(10)
C31 0.0132(15) 0.0143(16) 0.0362(19) 0.0045(14) -0.0006(13) 0.0064(12)
C27 0.0117(14) 0.0078(14) 0.0102(13) -0.0006(10) 0.0021(10) -0.0021(10)
C24 0.0201(16) 0.0125(15) 0.0170(15) -0.0044(12) -0.0003(11) 0.0003(12)
C32 0.0183(15) 0.0135(15) 0.0134(14) 0.0024(11) -0.0016(11) 0.0055(12)
C6 0.0146(14) 0.0087(14) 0.0128(14) -0.0007(11) 0.0019(11) -0.0025(10)
C12 0.0137(16) 0.0213(18) 0.0331(18) -0.0067(14) -0.0010(13) -0.0079(13)
C9 0.0117(14) 0.0089(14) 0.0120(14) -0.0008(11) 0.0017(10) 0.0002(10)
C23 0.0221(16) 0.0188(17) 0.0121(14) -0.0058(12) -0.0015(11) 0.0024(12)
C8 0.0142(14) 0.0108(14) 0.0134(14) 0.0022(11) 0.0033(11) -0.0015(11)
C3 0.0341(19) 0.0181(17) 0.0127(15) 0.0043(12) 0.0020(13) -0.0020(13)

loop_
_atom_type_symbol
_atom_type_description
_atom_type_scat_dispersion_real
_atom_type_scat_dispersion_imag
_atom_type_scat_source
C C 0.0033 0.0016 'International Tables Vol C Tables 4.2.6.8 and 6.1.1.4'
H H 0.0000 0.0000 'International Tables Vol C Tables 4.2.6.8 and 6.1.1.4'
O O 0.0106 0.0060 'International Tables Vol C Tables 4.2.6.8 and 6.1.1.4'

loop_
_geom_angle_atom_site_label_1
_geom_angle_atom_site_label_2
_geom_angle_atom_site_label_3
_geom_angle
_geom_angle_site_symmetry_1
_geom_angle_site_symmetry_3
_geom_angle_publ_flag
C9 O10 C11 106.0(2) . . ?
C31 O30 C29 108.1(2) . . ?
C29 O33 C32 106.2(2) . . ?
C9 O13 C12 107.2(2) . . ?
C27 C28 C29 125.2(3) . . ?
C27 C28 H28 117.4 . . ?
C29 C28 H28 117.4 . . ?
C4 C5 C6 121.0(3) . . ?
C4 C5 H5 119.5 . . ?
C6 C5 H5 119.5 . . ?
C22 C21 C26 120.6(3) . . ?
C22 C21 H21 119.7 . . ?
C26 C21 H21 119.7 . . ?
C24 C25 C26 120.3(3) . . ?
C24 C25 H25 119.8 . . ?
C26 C25 H25 119.8 . . ?
C2 C1 C6 120.5(3) . . ?
C2 C1 H1 119.7 . . ?
C6 C1 H1 119.7 . . ?
C21 C22 C23 120.4(3) . . ?
C21 C22 H22 119.8 . . ?
C23 C22 H22 119.8 . . ?
C8 C7 C6 121.0(3) . . ?
C8 C7 C9 119.9(3) . . ?
C6 C7 C9 118.9(2) . . ?
C3 C4 C5 120.2(3) . . ?
C3 C4 H4 119.9 . . ?
C5 C4 H4 119.9 . . ?
O10 C11 C12 104.0(2) . . ?
O10 C11 H11A 110.9 . . ?
C12 C11 H11A 110.9 . . ?
O10 C11 H11B 110.9 . . ?
C12 C11 H11B 110.9 . . ?
H11A C11 H11B 109.0 . . ?
C3 C2 C1 120.5(3) . . ?
C3 C2 H2 119.7 . . ?
C1 C2 H2 119.7 . . ?
C21 C26 C25 118.8(3) . . ?
C21 C26 C27 122.0(3) . . ?
C25 C26 C27 119.1(3) . . ?
O33 C29 O30 105.1(2) . . ?
O33 C29 C28 110.2(2) . . ?
O30 C29 C28 109.4(2) . . ?
O33 C29 C27 110.7(2) . 3_667 ?
O30 C29 C27 107.3(2) . 3_667 ?
C28 C29 C27 113.8(2) . 3_667 ?
O30 C31 C32 105.1(2) . . ?
O30 C31 H31A 110.7 . . ?
C32 C31 H31A 110.7 . . ?
O30 C31 H31B 110.7 . . ?
C32 C31 H31B 110.7 . . ?
H31A C31 H31B 108.8 . . ?
C28 C27 C26 120.6(3) . . ?
C28 C27 C29 120.9(3) . 3_667 ?
C26 C27 C29 118.2(2) . 3_667 ?
C23 C24 C25 120.7(3) . . ?
C23 C24 H24 119.7 . . ?
C25 C24 H24 119.7 . . ?
O33 C32 C31 104.3(2) . . ?
O33 C32 H32A 110.9 . . ?
C31 C32 H32A 110.9 . . ?
O33 C32 H32B 110.9 . . ?
C31 C32 H32B 110.9 . . ?
H32A C32 H32B 108.9 . . ?
C5 C6 C1 118.3(3) . . ?
C5 C6 C7 118.4(3) . . ?
C1 C6 C7 123.3(3) . . ?
O13 C12 C11 105.6(2) . . ?
O13 C12 H12A 110.6 . . ?
C11 C12 H12A 110.6 . . ?
O13 C12 H12B 110.6 . . ?
C11 C12 H12B 110.6 . . ?
H12A C12 H12B 108.7 . . ?
O10 C9 O13 105.4(2) . . ?
O10 C9 C8 110.9(2) . 3_575 ?
O13 C9 C8 107.7(2) . 3_575 ?
O10 C9 C7 108.0(2) . . ?
O13 C9 C7 110.5(2) . . ?
C8 C9 C7 114.0(2) 3_575 . ?
C24 C23 C22 119.2(3) . . ?
C24 C23 H23 120.4 . . ?
C22 C23 H23 120.4 . . ?
C7 C8 C9 126.1(3) . 3_575 ?
C7 C8 H8 117.0 . . ?
C9 C8 H8 117.0 3_575 . ?
C4 C3 C2 119.5(3) . . ?
C4 C3 H3 120.3 . . ?
C2 C3 H3 120.3 . . ?

loop_
_geom_bond_atom_site_label_1
_geom_bond_atom_site_label_2
_geom_bond_distance
_geom_bond_site_symmetry_2
_geom_bond_publ_flag
O10 C9 1.422(3) . ?
O10 C11 1.431(4) . ?
O30 C31 1.429(4) . ?
O30 C29 1.428(3) . ?
O33 C29 1.423(3) . ?
O33 C32 1.435(4) . ?
O13 C9 1.432(3) . ?
O13 C12 1.435(4) . ?
C28 C27 1.327(4) . ?
C28 C29 1.502(4) . ?
C28 H28 0.9500 . ?
C5 C4 1.389(4) . ?
C5 C6 1.394(4) . ?
C5 H5 0.9500 . ?
C21 C22 1.390(4) . ?
C21 C26 1.393(4) . ?
C21 H21 0.9500 . ?
C25 C24 1.389(4) . ?
C25 C26 1.400(4) . ?
C25 H25 0.9500 . ?
C1 C2 1.389(5) . ?
C1 C6 1.398(4) . ?
C1 H1 0.9500 . ?
C22 C23 1.392(5) . ?
C22 H22 0.9500 . ?
C7 C8 1.331(4) . ?
C7 C6 1.489(4) . ?
C7 C9 1.507(4) . ?
C4 C3 1.384(5) . ?
C4 H4 0.9500 . ?
C11 C12 1.515(5) . ?
C11 H11A 0.9900 . ?
C11 H11B 0.9900 . ?
C2 C3 1.386(5) . ?
C2 H2 0.9500 . ?
C26 C27 1.487(4) . ?
C29 C27 1.508(4) 3_667 ?
C31 C32 1.521(5) . ?
C31 H31A 0.9900 . ?
C31 H31B 0.9900 . ?
C27 C29 1.508(4) 3_667 ?
C24 C23 1.386(4) . ?
C24 H24 0.9500 . ?
C32 H32A 0.9900 . ?
C32 H32B 0.9900 . ?
C12 H12A 0.9900 . ?
C12 H12B 0.9900 . ?
C9 C8 1.505(4) 3_575 ?
C23 H23 0.9500 . ?
C8 C9 1.505(4) 3_575 ?
C8 H8 0.9500 . ?
C3 H3 0.9500 . ?
